data_4313450
loop_
_publ_author_name
'Mohammad A. Omary'
'Refaie M. Kassab'
'Mason R. Haneline'
'O. Elbjeirami'
'Fran\,cois P. Gabba\"i'

_publ_section_title
;
 Enhancement of the Phosphorescence of Organic Luminophores upon
 Interaction with a Mercury Trifunctional Lewis Acid
;
_journal_name_full 'Inorganic Chemistry'
_journal_page_first 2176
_journal_page_last 2178
_journal_paper_doi 10.1021/ic034066h
_journal_volume 42
_journal_year 2003
_chemical_formula_sum 'C34 H10 F12 Hg3'
_chemical_formula_weight 1248.19
_chemical_name_common (o-C6F4Hg)3-C16H10
_chemical_name_systematic
; 
 ? 
;
_space_group_IT_number 14
_symmetry_cell_setting monoclinic
_symmetry_space_group_name_Hall '-P 2ybc'
_symmetry_space_group_name_H-M 'P 1 21/c 1'
_atom_sites_solution_hydrogens geom
_atom_sites_solution_primary direct
_atom_sites_solution_secondary difmap
_audit_creation_method SHELXL-97
_cell_angle_alpha 90.00
_cell_angle_beta 117.61(3)
_cell_angle_gamma 90.00
_cell_formula_units_Z 4
_cell_length_a 21.908(4)
_cell_length_b 7.0456(14)
_cell_length_c 21.918(4)
_cell_measurement_temperature 270(2)
_cell_volume 2997.9(13)
_computing_cell_refinement 'Bruker XSCANS'
_computing_data_collection 'Bruker XSCANS'
_computing_data_reduction 'Bruker SHELXTL'
_computing_molecular_graphics 'Bruker SHELXTL'
_computing_publication_material 'Bruker SHELXTL'
_computing_structure_refinement 'SHELXL-97 (Sheldrick, 1997)'
_computing_structure_solution 'SHELXS-97 (Sheldrick, 1990)'
_diffrn_ambient_temperature 293(2)
_diffrn_measured_fraction_theta_full 0.954
_diffrn_measured_fraction_theta_max 0.954
_diffrn_measurement_device_type 'Bruker P4'
_diffrn_measurement_method '\w scans'
_diffrn_radiation_monochromator graphite
_diffrn_radiation_source 'fine-focus sealed tube'
_diffrn_radiation_type MoK\a
_diffrn_radiation_wavelength 0.71073
_diffrn_reflns_av_R_equivalents 0.1123
_diffrn_reflns_av_sigmaI/netI 0.0653
_diffrn_reflns_limit_h_max 24
_diffrn_reflns_limit_h_min -23
_diffrn_reflns_limit_k_max 7
_diffrn_reflns_limit_k_min -7
_diffrn_reflns_limit_l_max 24
_diffrn_reflns_limit_l_min -24
_diffrn_reflns_number 20577
_diffrn_reflns_theta_full 23.74
_diffrn_reflns_theta_max 23.74
_diffrn_reflns_theta_min 1.05
_exptl_absorpt_coefficient_mu 15.426
_exptl_absorpt_correction_type none
_exptl_crystal_density_diffrn 2.765
_exptl_crystal_density_method 'not measured'
_exptl_crystal_F_000 2248
_exptl_crystal_size_max 0.118
_exptl_crystal_size_mid 0.643
_exptl_crystal_size_min 0.036
_refine_diff_density_max 2.170
_refine_diff_density_min -2.336
_refine_diff_density_rms 0.361
_refine_ls_extinction_method none
_refine_ls_goodness_of_fit_ref 1.059
_refine_ls_hydrogen_treatment mixed
_refine_ls_matrix_type full
_refine_ls_number_parameters 442
_refine_ls_number_reflns 4335
_refine_ls_number_restraints 0
_refine_ls_restrained_S_all 1.059
_refine_ls_R_factor_all 0.0679
_refine_ls_R_factor_gt 0.0572
_refine_ls_shift/su_max 0.001
_refine_ls_shift/su_mean 0.000
_refine_ls_structure_factor_coef Fsqd
_refine_ls_weighting_details 'calc w=1/[\s^2^(Fo^2^)+(0.0874P)^2^+0.0000P] where P=(Fo^2^+2Fc^2^)/3'
_refine_ls_weighting_scheme calc
_refine_ls_wR_factor_gt 0.1396
_refine_ls_wR_factor_ref 0.1481
_reflns_number_gt 3513
_reflns_number_total 4335
_reflns_threshold_expression >2sigma(I)
_cod_data_source_file ic034066hsi20030226_103407.cif
_cod_data_source_block pie2
_cod_depositor_comments
;
The following automatic conversions were performed:

'_symmetry_cell_setting' value 'Monoclinic' changed to 'monoclinic'
according to the built-in table from CIF Core dictionary named
'cif_core.dic' version 2.4.1 from 2010-06-29.

Automatic conversion script
Id: cif_fix_values 1646 2011-03-28 12:23:43Z adriana 
;
_cod_original_cell_volume 2998.0(10)
_cod_database_code 4313450

loop_
_symmetry_equiv_pos_as_xyz
'x, y, z'
'-x, y+1/2, -z+1/2'
'-x, -y, -z'
'x, -y-1/2, z-1/2'

loop_
_atom_site_label
_atom_site_type_symbol
_atom_site_fract_x
_atom_site_fract_y
_atom_site_fract_z
_atom_site_U_iso_or_equiv
_atom_site_adp_type
_atom_site_occupancy
_atom_site_symmetry_multiplicity
_atom_site_calc_flag
_atom_site_refinement_flags
_atom_site_disorder_assembly
_atom_site_disorder_group
Hg1 Hg 0.13666(3) -0.40148(9) 0.60853(3) 0.0470(2) Uani 1 1 d . . .
Hg2 Hg 0.20127(3) -0.54139(9) 0.78600(3) 0.0502(2) Uani 1 1 d . . .
Hg3 Hg 0.31928(3) -0.48254(8) 0.71472(3) 0.0476(2) Uani 1 1 d . . .
F3 F 0.3902(5) -0.3965(15) 0.6211(5) 0.077(3) Uani 1 1 d . . .
F4 F 0.3411(5) -0.292(2) 0.4887(5) 0.099(4) Uani 1 1 d . . .
F5 F 0.2048(5) -0.2257(17) 0.4094(4) 0.082(3) Uani 1 1 d . . .
F6 F 0.1165(4) -0.2647(14) 0.4644(4) 0.068(3) Uani 1 1 d . . .
F9 F -0.0239(5) -0.3637(16) 0.5447(5) 0.085(3) Uani 1 1 d . . .
F10 F -0.1115(4) -0.3807(16) 0.6036(6) 0.089(4) Uani 1 1 d . . .
F11 F -0.0612(6) -0.4610(19) 0.7381(6) 0.095(4) Uani 1 1 d . . .
F12 F 0.0745(6) -0.5242(16) 0.8190(5) 0.084(3) Uani 1 1 d . . .
F15 F 0.2871(6) -0.6854(19) 0.9374(5) 0.091(3) Uani 1 1 d . . .
F16 F 0.4227(6) -0.750(2) 1.0177(5) 0.118(5) Uani 1 1 d . . .
F17 F 0.5129(5) -0.6982(18) 0.9657(5) 0.101(4) Uani 1 1 d . . .
F18 F 0.4689(5) -0.5774(16) 0.8349(6) 0.084(3) Uani 1 1 d . . .
C1 C 0.2084(7) -0.365(2) 0.5709(7) 0.041(3) Uani 1 1 d . . .
C2 C 0.2830(8) -0.4002(18) 0.6161(8) 0.044(4) Uani 1 1 d . . .
C3 C 0.3209(7) -0.372(2) 0.5838(7) 0.055(4) Uani 1 1 d . . .
C4 C 0.2987(9) -0.309(3) 0.5157(9) 0.066(5) Uani 1 1 d . . .
C5 C 0.2286(8) -0.278(2) 0.4753(7) 0.055(4) Uani 1 1 d . . .
C6 C 0.1846(7) -0.305(2) 0.5039(7) 0.047(4) Uani 1 1 d . . .
C7 C 0.0966(7) -0.482(2) 0.7235(8) 0.045(4) Uani 1 1 d . . .
C8 C 0.0716(7) -0.437(2) 0.6527(8) 0.045(4) Uani 1 1 d . . .
C9 C 0.0022(8) -0.407(2) 0.6145(8) 0.059(4) Uani 1 1 d . . .
C10 C -0.0427(9) -0.416(3) 0.6431(9) 0.070(5) Uani 1 1 d . . .
C11 C -0.0180(10) -0.459(3) 0.7122(11) 0.073(5) Uani 1 1 d . . .
C12 C 0.0529(10) -0.487(2) 0.7495(9) 0.063(5) Uani 1 1 d . . .
C13 C 0.3540(9) -0.568(2) 0.8151(7) 0.055(5) Uani 1 1 d . . .
C14 C 0.3062(8) -0.594(2) 0.8443(8) 0.050(4) Uani 1 1 d . . .
C15 C 0.3313(9) -0.655(3) 0.9094(8) 0.066(5) Uani 1 1 d . . .
C16 C 0.4021(11) -0.690(3) 0.9500(8) 0.082(6) Uani 1 1 d . . .
C17 C 0.4457(8) -0.663(3) 0.9256(8) 0.063(5) Uani 1 1 d . . .
C18 C 0.4224(9) -0.603(2) 0.8572(9) 0.059(5) Uani 1 1 d . . .
C31 C 0.4053(10) -0.099(2) 0.8481(10) 0.071(5) Uani 1 1 d . . .
H31A H 0.4154 -0.1368 0.8925 0.085 Uiso 1 1 calc R . .
C32 C 0.4571(10) -0.079(3) 0.8301(12) 0.083(6) Uani 1 1 d . . .
H32A H 0.5024 -0.1013 0.8627 0.099 Uiso 1 1 calc R . .
C33 C 0.4433(10) -0.025(3) 0.7646(13) 0.081(6) Uani 1 1 d . . .
H33A H 0.4792 -0.0190 0.7531 0.097 Uiso 1 1 calc R . .
C33A C 0.3772(11) 0.020(2) 0.7154(10) 0.064(5) Uani 1 1 d . . .
C33B C 0.3223(8) 0.001(2) 0.7327(9) 0.052(4) Uani 1 1 d . . .
C34 C 0.3609(13) 0.084(3) 0.6480(13) 0.092(7) Uani 1 1 d . . .
H34A H 0.3966 0.0987 0.6366 0.110 Uiso 1 1 calc R . .
C35 C 0.2963(14) 0.123(3) 0.5998(11) 0.081(6) Uani 1 1 d . . .
H35A H 0.2880 0.1656 0.5564 0.097 Uiso 1 1 calc R . .
C35A C 0.2390(10) 0.100(2) 0.6162(9) 0.064(5) Uani 1 1 d . . .
C35B C 0.2535(10) 0.040(2) 0.6839(9) 0.058(4) Uani 1 1 d . . .
C36 C 0.1675(13) 0.132(3) 0.5697(10) 0.085(7) Uani 1 1 d . . .
H36A H 0.1562 0.1714 0.5252 0.102 Uiso 1 1 calc R . .
C37 C 0.1164(11) 0.111(3) 0.5858(11) 0.083(6) Uani 1 1 d . . .
H37A H 0.0713 0.1347 0.5530 0.100 Uiso 1 1 calc R . .
C38 C 0.1302(10) 0.052(2) 0.6518(11) 0.073(6) Uani 1 1 d . . .
H38A H 0.0945 0.0372 0.6633 0.088 Uiso 1 1 calc R . .
C38A C 0.1986(9) 0.0146(19) 0.7007(9) 0.057(5) Uani 1 1 d . . .
C39 C 0.2160(9) -0.053(2) 0.7698(9) 0.060(5) Uani 1 1 d . . .
H39A H 0.1815 -0.0715 0.7827 0.072 Uiso 1 1 calc R . .
C40 C 0.2820(10) -0.090(2) 0.8148(9) 0.068(5) Uani 1 1 d . . .
H40A H 0.2917 -0.1340 0.8583 0.082 Uiso 1 1 calc R . .
C40A C 0.3377(9) -0.064(2) 0.7996(9) 0.054(4) Uani 1 1 d . . .

loop_
_atom_site_aniso_label
_atom_site_aniso_U_11
_atom_site_aniso_U_22
_atom_site_aniso_U_33
_atom_site_aniso_U_23
_atom_site_aniso_U_13
_atom_site_aniso_U_12
Hg1 0.0421(4) 0.0472(4) 0.0473(4) -0.0020(3) 0.0170(3) 0.0006(3)
Hg2 0.0486(4) 0.0478(4) 0.0500(4) 0.0012(3) 0.0193(3) 0.0015(3)
Hg3 0.0461(4) 0.0430(4) 0.0465(4) -0.0032(2) 0.0153(3) 0.0016(2)
F3 0.060(6) 0.104(9) 0.075(6) 0.003(6) 0.038(5) 0.001(5)
F4 0.068(7) 0.166(13) 0.075(7) 0.003(7) 0.043(6) -0.016(7)
F5 0.088(7) 0.103(9) 0.049(5) 0.012(5) 0.026(5) 0.002(6)
F6 0.053(5) 0.082(7) 0.054(5) 0.001(5) 0.012(4) 0.004(5)
F9 0.053(6) 0.107(9) 0.074(7) 0.011(6) 0.011(5) 0.012(6)
F10 0.038(5) 0.104(9) 0.109(8) -0.035(7) 0.021(5) 0.001(5)
F11 0.069(7) 0.134(11) 0.110(9) -0.024(8) 0.064(7) -0.023(7)
F12 0.081(7) 0.107(9) 0.070(7) 0.016(6) 0.041(6) -0.015(6)
F15 0.096(8) 0.117(10) 0.059(6) 0.022(6) 0.034(6) 0.023(7)
F16 0.109(9) 0.171(14) 0.050(6) 0.029(7) 0.014(6) 0.042(9)
F17 0.061(7) 0.117(10) 0.082(7) 0.006(7) -0.004(6) 0.022(6)
F18 0.054(6) 0.097(9) 0.089(8) -0.002(6) 0.021(6) 0.006(6)
C1 0.037(8) 0.044(9) 0.052(8) -0.002(7) 0.029(7) 0.003(6)
C2 0.066(10) 0.022(7) 0.073(10) -0.020(7) 0.055(9) -0.013(6)
C3 0.030(8) 0.082(12) 0.039(8) -0.009(8) 0.003(7) -0.005(8)
C4 0.058(11) 0.076(13) 0.068(11) -0.007(10) 0.033(9) -0.012(9)
C5 0.067(11) 0.048(10) 0.043(9) -0.008(7) 0.020(8) 0.000(8)
C6 0.046(9) 0.059(10) 0.041(8) -0.006(7) 0.025(7) -0.003(7)
C7 0.043(9) 0.050(9) 0.062(10) -0.003(7) 0.043(8) -0.013(7)
C8 0.033(8) 0.052(9) 0.060(10) -0.008(7) 0.031(7) -0.012(7)
C9 0.053(11) 0.056(11) 0.055(10) -0.001(8) 0.015(9) -0.005(8)
C10 0.047(11) 0.081(14) 0.068(12) -0.028(10) 0.016(9) -0.008(9)
C11 0.065(13) 0.060(12) 0.092(15) -0.013(10) 0.035(12) -0.029(9)
C12 0.076(13) 0.052(11) 0.057(11) 0.003(8) 0.027(10) -0.014(9)
C13 0.068(11) 0.031(8) 0.033(8) -0.003(6) -0.005(8) 0.013(7)
C14 0.054(10) 0.043(9) 0.054(10) 0.004(7) 0.026(8) -0.002(7)
C15 0.071(12) 0.075(13) 0.055(11) -0.007(9) 0.032(10) 0.012(10)
C16 0.093(15) 0.070(13) 0.043(10) -0.001(9) -0.002(10) 0.021(11)
C17 0.042(10) 0.083(13) 0.050(10) -0.002(9) 0.009(8) 0.007(9)
C18 0.063(11) 0.037(9) 0.064(11) -0.013(8) 0.018(9) 0.006(8)
C31 0.073(13) 0.046(11) 0.071(12) 0.002(9) 0.014(10) -0.007(9)
C32 0.061(13) 0.075(15) 0.097(16) -0.001(12) 0.023(12) -0.001(10)
C33 0.054(13) 0.076(14) 0.124(19) -0.026(13) 0.051(13) -0.010(10)
C33A 0.091(15) 0.040(10) 0.082(13) -0.011(8) 0.057(12) -0.013(9)
C33B 0.055(11) 0.037(9) 0.063(10) -0.007(7) 0.025(9) 0.001(7)
C34 0.104(19) 0.075(16) 0.12(2) -0.035(14) 0.074(16) -0.012(13)
C35 0.14(2) 0.051(12) 0.074(13) -0.010(10) 0.070(14) -0.015(13)
C35A 0.096(14) 0.034(9) 0.056(10) -0.001(8) 0.031(10) -0.002(9)
C35B 0.077(12) 0.033(9) 0.063(11) -0.013(8) 0.031(10) -0.001(8)
C36 0.13(2) 0.039(11) 0.066(12) -0.006(9) 0.031(14) 0.004(12)
C37 0.074(14) 0.060(13) 0.078(14) 0.005(10) 0.003(11) 0.007(10)
C38 0.063(12) 0.047(10) 0.089(14) -0.022(10) 0.018(11) 0.004(9)
C38A 0.068(12) 0.025(8) 0.066(11) -0.007(7) 0.021(9) 0.006(7)
C39 0.071(12) 0.043(10) 0.081(12) -0.004(9) 0.047(11) 0.002(8)
C40 0.087(14) 0.047(11) 0.065(11) 0.008(8) 0.031(11) -0.007(9)
C40A 0.062(11) 0.034(9) 0.070(11) -0.009(8) 0.034(9) -0.013(8)

loop_
_atom_type_symbol
_atom_type_description
_atom_type_scat_dispersion_real
_atom_type_scat_dispersion_imag
_atom_type_scat_source
C C 0.0033 0.0016 'International Tables Vol C Tables 4.2.6.8 and 6.1.1.4'
H H 0.0000 0.0000 'International Tables Vol C Tables 4.2.6.8 and 6.1.1.4'
F F 0.0171 0.0103 'International Tables Vol C Tables 4.2.6.8 and 6.1.1.4'
Hg Hg -2.3894 9.2266 'International Tables Vol C Tables 4.2.6.8 and 6.1.1.4'

loop_
_geom_angle_atom_site_label_1
_geom_angle_atom_site_label_2
_geom_angle_atom_site_label_3
_geom_angle
_geom_angle_site_symmetry_1
_geom_angle_site_symmetry_3
_geom_angle_publ_flag
C8 Hg1 C1 175.9(5) . . ?
C8 Hg1 C38 81.7(6) . . ?
C1 Hg1 C38 97.7(6) . . ?
C8 Hg1 C38A 90.0(5) . . ?
C1 Hg1 C38A 87.9(5) . . ?
C38 Hg1 C38A 23.7(4) . . ?
C14 Hg2 C7 177.1(6) . . ?
C14 Hg2 C39 96.3(5) . . ?
C7 Hg2 C39 82.0(5) . . ?
C14 Hg2 C40 74.5(5) . . ?
C7 Hg2 C40 103.9(5) . . ?
C39 Hg2 C40 22.0(4) . . ?
C2 Hg3 C13 178.6(7) . . ?
C2 Hg3 C40A 103.0(5) . . ?
C13 Hg3 C40A 77.1(5) . . ?
C2 Hg3 C33B 79.3(5) . . ?
C13 Hg3 C33B 100.9(5) . . ?
C40A Hg3 C33B 24.0(4) . . ?
C6 C1 C2 121.1(12) . . ?
C6 C1 Hg1 118.2(10) . . ?
C2 C1 Hg1 120.6(10) . . ?
C3 C2 C1 112.5(13) . . ?
C3 C2 Hg3 125.5(12) . . ?
C1 C2 Hg3 122.0(10) . . ?
C2 C3 F3 117.1(13) . . ?
C2 C3 C4 128.1(15) . . ?
F3 C3 C4 114.7(14) . . ?
F4 C4 C5 120.1(15) . . ?
F4 C4 C3 122.4(15) . . ?
C5 C4 C3 117.4(15) . . ?
F5 C5 C6 121.4(14) . . ?
F5 C5 C4 119.5(15) . . ?
C6 C5 C4 119.1(14) . . ?
F6 C6 C1 120.1(12) . . ?
F6 C6 C5 118.1(12) . . ?
C1 C6 C5 121.7(13) . . ?
C12 C7 C8 119.2(15) . . ?
C12 C7 Hg2 120.2(12) . . ?
C8 C7 Hg2 120.6(10) . . ?
C9 C8 C7 117.4(14) . . ?
C9 C8 Hg1 120.1(12) . . ?
C7 C8 Hg1 122.4(10) . . ?
C8 C9 C10 122.1(15) . . ?
C8 C9 F9 118.7(16) . . ?
C10 C9 F9 119.2(15) . . ?
F10 C10 C11 119.3(18) . . ?
F10 C10 C9 120.4(16) . . ?
C11 C10 C9 120.2(16) . . ?
F11 C11 C10 118.7(18) . . ?
F11 C11 C12 125.2(19) . . ?
C10 C11 C12 115.9(19) . . ?
C7 C12 C11 125.1(17) . . ?
C7 C12 F12 122.1(17) . . ?
C11 C12 F12 112.9(17) . . ?
C18 C13 C14 117.4(15) . . ?
C18 C13 Hg3 121.4(15) . . ?
C14 C13 Hg3 121.2(11) . . ?
C15 C14 C13 118.7(15) . . ?
C15 C14 Hg2 120.1(13) . . ?
C13 C14 Hg2 121.1(10) . . ?
C14 C15 F15 119.7(15) . . ?
C14 C15 C16 121.2(18) . . ?
F15 C15 C16 119.1(16) . . ?
C17 C16 F16 122.6(17) . . ?
C17 C16 C15 121.0(16) . . ?
F16 C16 C15 116(2) . . ?
C16 C17 F17 119.5(16) . . ?
C16 C17 C18 120.5(16) . . ?
F17 C17 C18 120.0(17) . . ?
F18 C18 C13 120.8(16) . . ?
F18 C18 C17 118.1(15) . . ?
C13 C18 C17 121.1(18) . . ?
C32 C31 C40A 119.5(18) . . ?
C31 C32 C33 121.3(19) . . ?
C32 C33 C33A 121(2) . . ?
C33 C33A C34 123(2) . . ?
C33 C33A C33B 118.6(19) . . ?
C34 C33A C33B 118.0(19) . . ?
C35B C33B C40A 120.2(16) . . ?
C35B C33B C33A 121.1(17) . . ?
C40A C33B C33A 118.7(16) . . ?
C35B C33B Hg3 98.6(9) . . ?
C40A C33B Hg3 77.4(8) . . ?
C33A C33B Hg3 92.2(9) . . ?
C35 C34 C33A 123(2) . . ?
C34 C35 C35A 119.5(19) . . ?
C35B C35A C36 115.4(19) . . ?
C35B C35A C35 119.0(18) . . ?
C36 C35A C35 125.6(18) . . ?
C33B C35B C38A 120.9(16) . . ?
C33B C35B C35A 119.2(18) . . ?
C38A C35B C35A 119.8(17) . . ?
C37 C36 C35A 124.6(19) . . ?
C36 C37 C38 120.4(19) . . ?
C37 C38 C38A 119(2) . . ?
C37 C38 Hg1 90.4(11) . . ?
C38A C38 Hg1 82.4(9) . . ?
C38 C38A C35B 120.8(18) . . ?
C38 C38A C39 121.7(19) . . ?
C35B C38A C39 117.6(16) . . ?
C38 C38A Hg1 73.8(9) . . ?
C35B C38A Hg1 96.0(9) . . ?
C39 C38A Hg1 99.8(9) . . ?
C40 C39 C38A 119.9(17) . . ?
C40 C39 Hg2 81.8(10) . . ?
C38A C39 Hg2 115.9(10) . . ?
C39 C40 C40A 123.7(17) . . ?
C39 C40 Hg2 76.3(10) . . ?
C40A C40 Hg2 118.9(11) . . ?
C31 C40A C40 121.8(17) . . ?
C31 C40A C33B 120.5(17) . . ?
C40 C40A C33B 117.7(16) . . ?
C31 C40A Hg3 94.5(10) . . ?
C40 C40A Hg3 97.0(10) . . ?
C33B C40A Hg3 78.7(9) . . ?

loop_
_geom_bond_atom_site_label_1
_geom_bond_atom_site_label_2
_geom_bond_distance
_geom_bond_site_symmetry_2
_geom_bond_publ_flag
Hg1 C8 2.077(14) . ?
Hg1 C1 2.101(13) . ?
Hg1 C38 3.353(16) . ?
Hg1 C38A 3.460(14) . ?
Hg2 C14 2.082(15) . ?
Hg2 C7 2.098(15) . ?
Hg2 C39 3.487(16) . ?
Hg2 C40 3.553(17) . ?
Hg3 C2 2.011(16) . ?
Hg3 C13 2.056(15) . ?
Hg3 C40A 3.408(15) . ?
Hg3 C33B 3.424(14) . ?
F3 C3 1.361(16) . ?
F4 C4 1.317(18) . ?
F5 C5 1.341(16) . ?
F6 C6 1.365(16) . ?
F9 C9 1.395(18) . ?
F10 C10 1.369(19) . ?
F11 C11 1.31(2) . ?
F12 C12 1.395(19) . ?
F15 C15 1.38(2) . ?
F16 C16 1.40(2) . ?
F17 C17 1.343(17) . ?
F18 C18 1.33(2) . ?
C1 C6 1.379(19) . ?
C1 C2 1.49(2) . ?
C2 C3 1.34(2) . ?
C3 C4 1.41(2) . ?
C4 C5 1.39(2) . ?
C5 C6 1.38(2) . ?
C7 C12 1.32(2) . ?
C7 C8 1.42(2) . ?
C8 C9 1.37(2) . ?
C9 C10 1.39(2) . ?
C10 C11 1.38(3) . ?
C11 C12 1.39(3) . ?
C13 C18 1.37(2) . ?
C13 C14 1.47(2) . ?
C14 C15 1.34(2) . ?
C15 C16 1.41(2) . ?
C16 C17 1.31(3) . ?
C17 C18 1.41(2) . ?
C31 C32 1.37(3) . ?
C31 C40A 1.39(2) . ?
C32 C33 1.38(3) . ?
C33 C33A 1.38(3) . ?
C33A C34 1.42(3) . ?
C33A C33B 1.42(2) . ?
C33B C35B 1.41(2) . ?
C33B C40A 1.42(2) . ?
C34 C35 1.35(3) . ?
C35 C35A 1.47(3) . ?
C35A C35B 1.43(2) . ?
C35A C36 1.44(3) . ?
C35B C38A 1.42(3) . ?
C36 C37 1.33(3) . ?
C37 C38 1.40(3) . ?
C38 C38A 1.41(2) . ?
C38A C39 1.46(2) . ?
C39 C40 1.34(2) . ?
C40 C40A 1.42(2) . ?

loop_
_cod_related_entry_id
_cod_related_entry_database
_cod_related_entry_code
1 ChemSpider 30660924
